data_9002248
loop_
_publ_author_name
'Burns, P. C.'

_publ_section_title
;
 A new complex sheet of uranyl polyhedra in the structure of wolsendorfite
;
_journal_name_full 'American Mineralogist'
_journal_page_first 1661
_journal_page_last 1673
_journal_volume 84
_journal_year 1999
_chemical_formula_sum 'Ba0.72 H40.16 O126 Pb12.32 U28'
_chemical_name_mineral Wolsendorfite
_space_group_IT_number 63
_symmetry_space_group_name_Hall '-C 2c 2'
_symmetry_space_group_name_H-M 'C m c m'
_cell_angle_alpha 90
_cell_angle_beta 90
_cell_angle_gamma 90
_cell_formula_units_Z 4
_cell_length_a 14.131
_cell_length_b 13.885
_cell_length_c 55.969
_cell_volume 10981.618
_database_code_amcsd 0002332
_exptl_crystal_density_diffrn 6.879
_cod_original_formula_sum 'U28 Pb12.32 Ba.72 O126 H40.16'
_cod_database_code 9002248

loop_
_space_group_symop_operation_xyz
x,y,z
1/2+x,1/2+y,z
x,-y,1/2+z
1/2+x,1/2-y,1/2+z
-x,y,1/2-z
1/2-x,1/2+y,1/2-z
-x,y,z
1/2-x,1/2+y,z
x,-y,-z
1/2+x,1/2-y,-z
x,y,1/2-z
1/2+x,1/2+y,1/2-z
-x,-y,1/2+z
1/2-x,1/2-y,1/2+z
-x,-y,-z
1/2-x,1/2-y,-z

loop_
_atom_site_aniso_label
_atom_site_aniso_U_11
_atom_site_aniso_U_22
_atom_site_aniso_U_33
_atom_site_aniso_U_12
_atom_site_aniso_U_13
_atom_site_aniso_U_23
U1 0.01530 0.01710 0.00850 0.00420 0.00000 0.00000
U2 0.01480 0.00750 0.00730 -0.00210 0.00180 -0.00150
U3 0.01270 0.00860 0.01880 0.00000 0.00000 0.00230
U4 0.01600 0.00780 0.00590 -0.00090 0.00120 -0.00030
U5 0.01210 0.00760 0.01070 -0.00050 0.00030 -0.00010
U6 0.01450 0.01550 0.01240 -0.00090 -0.00110 0.00620
U7 0.01480 0.00810 0.00680 0.00170 -0.00130 -0.00110
U8 0.02080 0.00800 0.00930 0.00240 0.00080 -0.00110
Pb1 0.02510 0.02190 0.04760 0.00000 0.00000 -0.00420
Pb2 0.03750 0.03480 0.02430 0.00000 0.00000 0.00490
Pb3 0.02680 0.02530 0.04690 0.00000 0.00000 -0.00030
Pb4 0.05050 0.02370 0.02740 0.00000 0.00000 0.00240
Pb5 0.10300 0.02030 0.01820 0.00000 0.00000 0.00040
Pb6 0.07220 0.02600 0.02880 0.00000 0.00000 0.00000
Pb7 0.11990 0.01570 0.05100 0.00000 0.00000 0.00000
Pb8 0.10290 0.06090 0.03630 0.00000 0.00000 0.03110
Ba8 0.10290 0.06090 0.03630 0.00000 0.00000 0.03110

loop_
_atom_site_label
_atom_site_fract_x
_atom_site_fract_y
_atom_site_fract_z
_atom_site_occupancy
_atom_site_U_iso_or_equiv
_atom_site_type_symbol
_atom_site_attached_hydrogens
U1 0.23236 0.28097 0.25000 1.00000 ? U 0
U2 0.24043 0.48445 0.07525 1.00000 ? U 0
U3 0.23354 0.50000 0.00000 1.00000 ? U 0
U4 0.26009 0.52736 0.14137 1.00000 ? U 0
U5 0.26058 0.25302 0.10659 1.00000 ? U 0
U6 0.26867 0.50400 0.21281 1.00000 ? U 0
U7 0.24934 0.27115 0.03319 1.00000 ? U 0
U8 0.24787 0.24360 0.18258 1.00000 ? U 0
Pb1 0.50000 0.70072 0.13777 1.00000 ? Pb 0
Pb2 0.50000 0.35340 -0.00028 1.00000 ? Pb 0
Pb3 0.50000 0.83007 0.07678 1.00000 ? Pb 0
Pb4 0.50000 0.08653 0.18238 1.00000 ? Pb 0
Pb5 0.50000 0.32060 0.07673 1.00000 ? Pb 0
Pb6 0.00000 0.46810 0.25000 0.76000 ? Pb 0
Pb7 0.50000 0.43630 0.25000 0.48000 ? Pb 0
Pb8 0.00000 0.16830 0.21848 0.30000 ? Pb 0
Ba8 0.00000 0.16830 0.21848 0.36000 ? Ba 0
Pb7A 0.50000 0.47600 0.25000 0.48000 0.05480 Pb 0
O1 0.10400 0.30500 0.25000 1.00000 0.02460 O 0
O2 0.24600 0.59600 0.10430 1.00000 0.01590 O 0
O3 0.36800 0.49800 0.07080 1.00000 0.02760 O 0
O4 0.36000 0.25400 0.25000 1.00000 0.02340 O 0
O5 0.26800 0.41000 0.11300 1.00000 0.02380 O 0
O6 0.24300 0.34700 0.21320 1.00000 0.02150 O 0
O7 0.38700 0.54800 0.13850 1.00000 0.02580 O 0
O8 0.13500 0.50800 0.14590 1.00000 0.03200 O 0
O9 0.39100 0.24800 0.10290 1.00000 0.04920 O 0
O10 0.12900 0.25700 0.10910 1.00000 0.04780 O 0
O11 0.12400 0.24400 0.03600 1.00000 0.05540 O 0
O12 0.27200 0.20200 0.14300 1.00000 0.05100 O 0
O13 0.37500 0.29600 0.03170 1.00000 0.04410 O 0
O14 0.22900 0.43600 0.03620 1.00000 0.02960 O 0
O15 0.39700 0.48600 0.21280 1.00000 0.05300 O 0
O16 0.11400 0.46900 0.07940 1.00000 0.02840 O 0
O17 0.36200 0.50000 0.00000 1.00000 0.07240 O 0
O18 0.27400 0.58400 0.17910 1.00000 0.04390 O 0
O19 0.14100 0.52400 0.21330 1.00000 0.05670 O 0
O20 0.27200 0.15900 0.00380 1.00000 0.05310 O 0
O21 0.25000 0.31800 0.07230 1.00000 0.06650 O 0
O22 0.37300 0.22100 0.18810 1.00000 0.02860 O 0
O23 0.12300 0.26700 0.17630 1.00000 0.03150 O 0
O24 0.10400 0.50000 0.00000 1.00000 0.07290 O 0
O25 0.29800 0.66200 0.22210 1.00000 0.02480 O 0
O26 0.26500 0.45900 0.25000 1.00000 0.07010 O 0
O-H27 0.29700 0.39300 0.16620 1.00000 0.02110 O 1
O-H28 0.29200 0.13200 0.05550 1.00000 0.01930 O 1
Wat29 0.50000 0.15300 0.22410 1.00000 0.02080 O 2
Wat30 0.50000 0.88900 0.12390 1.00000 0.04260 O 2
Wat31 0.50000 0.39300 0.16920 1.00000 0.03780 O 2
Wat32 0.00000 0.12700 0.09230 1.00000 0.03010 O 2
Wat33 0.50000 0.14300 0.05830 1.00000 0.04080 O 2
Wat34 0.50000 0.49500 0.03430 1.00000 0.03060 O 2
Wat35 0.50000 0.41500 0.11310 1.00000 0.06050 O 2
Wat36 0.50000 0.21000 0.14680 1.00000 0.03280 O 2
Wat37 0.50000 0.93100 0.04040 1.00000 0.08000 O 2
Wat38 0.00000 0.39300 0.20170 1.00000 0.04110 O 2
Wat39 0.50000 0.17200 0.01030 1.00000 0.06180 O 2
Wat40 0.50000 0.10100 0.10670 1.00000 0.00160 O 2

loop_
_cod_changelog_entry_id
_cod_changelog_entry_author
_cod_changelog_entry_date
_cod_changelog_entry_text
1
;cod-tools version 3.8.0
Id: cif_guess_AMCSD_atom_types 9581 2023-05-17 12:35:41Z saulius
;
2023-05-23T09:14:19+03:00
;Derived atom types and hydrogen counts
from atom names that follow the AMCSD naming convention
(Wat == water, O-H == hydroxyl).
;

loop_
_cod_related_entry_id
_cod_related_entry_database
_cod_related_entry_code
1 AMCSD 0002332
